data_4135331
loop_
_publ_author_name
'Shu, Xiaomin'
'Huan, Leitao'
'Huang, Qian'
'Huo, Haohua'

_publ_section_title
;
 Direct Enantioselective C(sp<sup>3</sup>)-H Acylation for the Synthesis
 of \a-Amino Ketones.
;
_journal_name_full 'Journal of the American Chemical Society'
_journal_paper_doi 10.1021/jacs.0c10471
_journal_year 2020
_chemical_absolute_configuration unk
_chemical_formula_moiety 'C19 H20 Cl N O2'
_chemical_formula_sum 'C19 H20 Cl N O2'
_chemical_formula_weight 329.81
_chemical_name_systematic 1
_space_group_crystal_system monoclinic
_space_group_IT_number 4
_space_group_name_Hall 'P 2yb'
_space_group_name_H-M_alt 'P 1 21 1'
_atom_sites_solution_hydrogens geom
_atom_sites_solution_primary dual
_audit_creation_date 2020-09-15
_audit_creation_method
;
Olex2 1.2
(compiled 2018.05.29 svn.r3508 for OlexSys, GUI svn.r5506)
;
_cell_angle_alpha 90
_cell_angle_beta 112.529(5)
_cell_angle_gamma 90
_cell_formula_units_Z 2
_cell_length_a 11.7050(6)
_cell_length_b 5.1203(2)
_cell_length_c 15.0401(7)
_cell_measurement_reflns_used 3903
_cell_measurement_temperature 293(2)
_cell_measurement_theta_max 71.4020
_cell_measurement_theta_min 3.1860
_cell_volume 832.61(7)
_computing_cell_refinement 'CrysAlisPro 1.171.40.80a (Rigaku OD, 2020)'
_computing_data_collection 'CrysAlisPro 1.171.40.80a (Rigaku OD, 2020)'
_computing_data_reduction 'CrysAlisPro 1.171.40.80a (Rigaku OD, 2020)'
_computing_molecular_graphics 'Olex2 (Dolomanov et al., 2009)'
_computing_publication_material 'Olex2 (Dolomanov et al., 2009)'
_computing_structure_refinement 'ShelXL (Sheldrick, 2015)'
_computing_structure_solution 'ShelXT (Sheldrick, 2015)'
_diffrn_ambient_temperature 293(2)
_diffrn_detector 'Hybrid Pixel Array Detector'
_diffrn_detector_area_resol_mean 10.0000
_diffrn_detector_type HyPix
_diffrn_measured_fraction_theta_full 0.989
_diffrn_measured_fraction_theta_max 0.957
_diffrn_measurement_details
;
List of Runs (angles in degrees, time in seconds):

  # Type    Start    End  Width  t~exp~   \w     \q     \k     \f   Frames
--------------------------------------------------------------------------
  1  \w     37.00  80.00   0.50    0.30    --  102.25 -77.00  30.00   86
  2  \w     38.00 105.00   0.50    0.30    --  102.25 -77.00 -60.00  134
  3  \w     50.00 103.00   0.50    0.30    --  102.25 -77.00-120.00  106
  4  \w     35.00  80.00   0.50    0.30    --  102.25 -77.00-150.00   90
  5  \w     25.00  51.00   0.50    0.30    --  102.25 -45.00 -30.00   52
  6  \w     25.00  50.00   0.50    0.30    --  102.25 -45.00   0.00   50
  7  \w     25.00  50.00   0.50    0.30    --  102.25 -45.00  90.00   50
  8  \w     75.00 163.00   0.50    0.30    --  102.25  30.00 120.00  176
  9  \w    121.00 177.00   0.50    0.30    --  102.25  61.00 -60.00  112
 10  \w    -26.00  34.00   0.50    0.08    --  -43.10  19.00   0.00  120
 11  \w    -68.00 -19.00   0.50    0.30    --  -90.25  61.00-180.00   98
 12  \w    -26.00  34.00   0.50    0.08    --  -43.10  19.00 -60.00  120
 13  \w    -25.00  37.00   0.50    0.08    --  -43.10  19.00  60.00  124
 14  \w    -57.00 -15.00   0.50    0.30    --  -90.25  61.00   0.00   84
 15  \w    -43.00 -16.00   0.50    0.30    --  -90.25  45.00   0.00   54
 16  \w    -51.00 -26.00   0.50    0.30    --  -90.25  45.00  60.00   50
 17  \w    -69.00 -30.00   0.50    0.30    --  -90.25  61.00 150.00   78
 18  \w    -78.00 -12.00   0.50    0.08    --  -43.10 125.00 120.00  132
 19  \w    -82.00 -41.00   0.50    0.30    --  -90.25 125.00 150.00   82
 20  \w    -90.00 -63.00   0.50    0.30    --  -90.25 125.00   0.00   54
 21  \w    -52.00 -27.00   0.50    0.30    --  -90.25 125.00   0.00   50
 22  \w   -172.00 -37.00   0.50    0.30    --  -90.25 -15.00-150.00  270
 23  \w   -163.00-103.00   0.50    0.30    --  -90.25-125.00  60.00  120
 24  \w   -100.00 -75.00   0.50    0.30    --  -90.25-125.00  60.00   50
 25  \w   -103.00 -78.00   0.50    0.08    --  -43.10-125.00   0.00   50
 26  \w     43.00  73.00   0.50    0.30    --  102.25-125.00 120.00   60
 27  \w     78.00 117.00   0.50    0.30    --  102.25-125.00 120.00   78
 28  \w     35.00  77.00   0.50    0.08    --   43.10-125.00 150.00   84
 29  \w     90.00 115.00   0.50    0.30    --  102.25-125.00-180.00   50
;
_diffrn_measurement_device 'four-circle diffractometer'
_diffrn_measurement_device_type 'XtaLAB Synergy, Dualflex, HyPix'
_diffrn_measurement_method '\w scans'
_diffrn_orient_matrix_type 'CrysAlisPro convention (1999,Acta A55,543-557)'
_diffrn_orient_matrix_UB_11 -0.0106156000
_diffrn_orient_matrix_UB_12 0.0400519000
_diffrn_orient_matrix_UB_13 -0.1043642000
_diffrn_orient_matrix_UB_21 0.1415521000
_diffrn_orient_matrix_UB_22 -0.0239944000
_diffrn_orient_matrix_UB_23 0.0334962000
_diffrn_orient_matrix_UB_31 -0.0128057000
_diffrn_orient_matrix_UB_32 -0.2972530000
_diffrn_orient_matrix_UB_33 -0.0167756000
_diffrn_radiation_monochromator mirror
_diffrn_radiation_probe x-ray
_diffrn_radiation_type CuK\a
_diffrn_radiation_wavelength 1.54184
_diffrn_reflns_av_R_equivalents 0.0437
_diffrn_reflns_av_unetI/netI 0.0357
_diffrn_reflns_Laue_measured_fraction_full 0.989
_diffrn_reflns_Laue_measured_fraction_max 0.957
_diffrn_reflns_limit_h_max 13
_diffrn_reflns_limit_h_min -13
_diffrn_reflns_limit_k_max 3
_diffrn_reflns_limit_k_min -6
_diffrn_reflns_limit_l_max 17
_diffrn_reflns_limit_l_min -18
_diffrn_reflns_number 6462
_diffrn_reflns_point_group_measured_fraction_full 0.738
_diffrn_reflns_point_group_measured_fraction_max 0.705
_diffrn_reflns_theta_full 67.684
_diffrn_reflns_theta_max 71.505
_diffrn_reflns_theta_min 3.181
_diffrn_source 'micro-focus sealed X-ray tube'
_diffrn_source_type 'PhotonJet (Cu) X-ray Source'
_exptl_absorpt_coefficient_mu 2.100
_exptl_absorpt_correction_T_max 1.00000
_exptl_absorpt_correction_T_min 0.58548
_exptl_absorpt_correction_type multi-scan
_exptl_absorpt_process_details
;
CrysAlisPro 1.171.40.80a (Rigaku Oxford Diffraction, 2020)
Empirical absorption correction using spherical harmonics,
 implemented in SCALE3 ABSPACK scaling algorithm.
;
_exptl_crystal_colour white
_exptl_crystal_density_diffrn 1.316
_exptl_crystal_description plate
_exptl_crystal_F_000 348
_exptl_crystal_preparation 1
_exptl_crystal_recrystallization_method a
_exptl_crystal_size_max 0.3
_exptl_crystal_size_mid 0.2
_exptl_crystal_size_min 0.1
_refine_diff_density_max 0.429
_refine_diff_density_min -0.205
_refine_diff_density_rms 0.062
_refine_ls_abs_structure_details
;
 Classical Flack method preferred over Parsons because s.u. lower.
;
_refine_ls_abs_structure_Flack 0.019(17)
_refine_ls_extinction_method none
_refine_ls_goodness_of_fit_ref 1.065
_refine_ls_hydrogen_treatment constr
_refine_ls_matrix_type full
_refine_ls_number_parameters 209
_refine_ls_number_reflns 2313
_refine_ls_number_restraints 1
_refine_ls_restrained_S_all 1.064
_refine_ls_R_factor_all 0.0408
_refine_ls_R_factor_gt 0.0403
_refine_ls_shift/su_max 0.000
_refine_ls_shift/su_mean 0.000
_refine_ls_structure_factor_coef Fsqd
_refine_ls_weighting_details 'w=1/[\s^2^(Fo^2^)+(0.0821P)^2^] where P=(Fo^2^+2Fc^2^)/3'
_refine_ls_weighting_scheme calc
_refine_ls_wR_factor_gt 0.1053
_refine_ls_wR_factor_ref 0.1059
_reflns_Friedel_coverage 0.319
_reflns_Friedel_fraction_full 0.418
_reflns_Friedel_fraction_max 0.387
_reflns_number_gt 2242
_reflns_number_total 2313
_reflns_threshold_expression 'I > 2\s(I)'
_cod_data_source_file ja0c10471_si_001.cif
_cod_data_source_block exp_197
_cod_database_code 4135331
_shelx_shelxl_version_number 2014/7
_shelx_space_group_comment
;
The symmetry employed for this shelxl refinement is uniquely defined
by the following loop, which should always be used as a source of
symmetry information in preference to the above space-group names.
They are only intended as comments.
;
_shelx_estimated_absorpt_t_max 0.817
_shelx_estimated_absorpt_t_min 0.571
_diffrn_oxdiff_digest_frames
;
01a6da0c946d11832f4f096915d8bc8e3f00050d76a
;
_reflns_odcompleteness_completeness 99.94
_reflns_odcompleteness_iscentric 1
_reflns_odcompleteness_theta 64.99
_olex2_refinement_description
;
1. Fixed Uiso
 At 1.2 times of:
  All C(H) groups, All C(H,H) groups, All N(H) groups
 At 1.5 times of:
  All C(H,H,H) groups
2.a Ternary CH refined with riding coordinates:
 C00D(H00D)
2.b Secondary CH2 refined with riding coordinates:
 C00A(H00A,H00B), C00G(H00F,H00G), C00I(H00I,H00J)
2.c Aromatic/amide H refined with riding coordinates:
 N004(H004), C008(H008), C009(H009), C00C(H00C), C00E(H00E), C00H(H00H),
 C00J(H00K), C00K(H00L), C00L(H00M), C00M(H00N)
2.d Idealised Me refined as rotating group:
 C00N(H00O,H00P,H00Q)
;
_olex2_exptl_crystal_mounting_method 1
_olex2_submission_special_instructions 'No special instructions were received'
_oxdiff_exptl_absorpt_empirical_details
;
Empirical correction (ABSPACK) includes:
- Absorption correction using spherical harmonics
- Frame scaling
;
_oxdiff_exptl_absorpt_empirical_full_max 2.243
_oxdiff_exptl_absorpt_empirical_full_min 0.372

loop_
_space_group_symop_operation_xyz
'x, y, z'
'-x, y+1/2, -z'

loop_
_atom_site_label
_atom_site_type_symbol
_atom_site_fract_x
_atom_site_fract_y
_atom_site_fract_z
_atom_site_U_iso_or_equiv
_atom_site_adp_type
_atom_site_occupancy
_atom_site_site_symmetry_order
_atom_site_calc_flag
_atom_site_refinement_flags_posn
_atom_site_refinement_flags_adp
_atom_site_refinement_flags_occupancy
_atom_site_disorder_assembly
_atom_site_disorder_group
Cl01 Cl 1.02718(6) 0.29574(13) 0.73979(4) 0.0401(2) Uani 1 1 d . . . . .
O002 O 0.57018(17) 0.8537(4) 0.24965(12) 0.0284(4) Uani 1 1 d . . . . .
O003 O 0.57490(17) 0.1431(4) 0.48528(12) 0.0303(4) Uani 1 1 d . . . . .
N004 N 0.57490(19) 0.4219(4) 0.28456(14) 0.0227(4) Uani 1 1 d . . . . .
H004 H 0.5985 0.2694 0.2747 0.027 Uiso 1 1 calc R . . . .
C005 C 0.5917(2) 0.6258(5) 0.23449(16) 0.0227(5) Uani 1 1 d . . . . .
C006 C 0.6041(2) 0.3345(5) 0.45201(16) 0.0238(5) Uani 1 1 d . . . . .
C007 C 0.6404(2) 0.5619(5) 0.15776(15) 0.0231(5) Uani 1 1 d . . . . .
C008 C 0.8089(2) 0.3417(5) 0.58821(16) 0.0265(5) Uani 1 1 d . . . . .
H008 H 0.7847 0.1923 0.6116 0.032 Uiso 1 1 calc R . . . .
C009 C 0.7167(2) 0.3492(5) 0.16430(16) 0.0256(5) Uani 1 1 d . . . . .
H009 H 0.7372 0.2356 0.2164 0.031 Uiso 1 1 calc R . . . .
C00A C 0.3905(2) 0.3199(5) 0.31855(15) 0.0245(5) Uani 1 1 d . . . . .
H00A H 0.3993 0.1397 0.3023 0.029 Uiso 1 1 calc R . . . .
H00B H 0.3582 0.3197 0.3691 0.029 Uiso 1 1 calc R . . . .
C00B C 0.7285(2) 0.4619(5) 0.50345(17) 0.0246(5) Uani 1 1 d . . . . .
C00C C 0.7654(2) 0.6868(5) 0.47041(17) 0.0269(5) Uani 1 1 d . . . . .
H00C H 0.7119 0.7680 0.4147 0.032 Uiso 1 1 calc R . . . .
C00D C 0.5173(2) 0.4509(5) 0.35585(16) 0.0229(5) Uani 1 1 d . . . . .
H00D H 0.5065 0.6374 0.3651 0.028 Uiso 1 1 calc R . . . .
C00E C 0.7626(2) 0.3064(6) 0.09258(17) 0.0310(6) Uani 1 1 d . . . . .
H00E H 0.8151 0.1660 0.0974 0.037 Uiso 1 1 calc R . . . .
C00F C 0.9248(2) 0.4494(5) 0.63641(18) 0.0296(6) Uani 1 1 d . . . . .
C00G C 0.2992(2) 0.4581(5) 0.23031(17) 0.0261(5) Uani 1 1 d . . . . .
H00F H 0.2865 0.6346 0.2481 0.031 Uiso 1 1 calc R . . . .
H00G H 0.3348 0.4699 0.1819 0.031 Uiso 1 1 calc R . . . .
C00H C 0.6086(2) 0.7304(5) 0.07944(16) 0.0268(5) Uani 1 1 d . . . . .
H00H H 0.5581 0.8738 0.0753 0.032 Uiso 1 1 calc R . . . .
C00I C 0.1746(2) 0.3214(6) 0.18690(16) 0.0303(6) Uani 1 1 d . . . . .
H00I H 0.1875 0.1406 0.1738 0.036 Uiso 1 1 calc R . . . .
H00J H 0.1353 0.3231 0.2332 0.036 Uiso 1 1 calc R . . . .
C00J C 0.9629(3) 0.6721(6) 0.60378(18) 0.0305(5) Uani 1 1 d . . . . .
H00K H 1.0412 0.7413 0.6371 0.037 Uiso 1 1 calc R . . . .
C00K C 0.6529(3) 0.6830(6) 0.00723(18) 0.0320(6) Uani 1 1 d . . . . .
H00L H 0.6306 0.7933 -0.0459 0.038 Uiso 1 1 calc R . . . .
C00L C 0.7300(3) 0.4727(6) 0.01404(18) 0.0327(6) Uani 1 1 d . . . . .
H00M H 0.7599 0.4429 -0.0341 0.039 Uiso 1 1 calc R . . . .
C00M C 0.8822(2) 0.7912(6) 0.52030(17) 0.0309(5) Uani 1 1 d . . . . .
H00N H 0.9066 0.9416 0.4977 0.037 Uiso 1 1 calc R . . . .
C00N C 0.0893(3) 0.4506(7) 0.0943(2) 0.0373(7) Uani 1 1 d . . . . .
H00O H 0.1255 0.4394 0.0469 0.056 Uiso 1 1 calc GR . . . .
H00P H 0.0779 0.6307 0.1065 0.056 Uiso 1 1 calc GR . . . .
H00Q H 0.0108 0.3632 0.0709 0.056 Uiso 1 1 calc GR . . . .

loop_
_atom_site_aniso_label
_atom_site_aniso_U_11
_atom_site_aniso_U_22
_atom_site_aniso_U_33
_atom_site_aniso_U_23
_atom_site_aniso_U_13
_atom_site_aniso_U_12
Cl01 0.0361(4) 0.0385(4) 0.0340(3) 0.0016(3) 0.0003(2) 0.0021(3)
O002 0.0376(10) 0.0236(9) 0.0266(8) -0.0001(7) 0.0151(7) 0.0016(8)
O003 0.0310(9) 0.0313(10) 0.0285(9) 0.0064(8) 0.0113(7) -0.0015(8)
N004 0.0289(10) 0.0201(10) 0.0227(9) -0.0006(7) 0.0139(8) 0.0014(8)
C005 0.0211(11) 0.0245(12) 0.0213(10) -0.0013(9) 0.0066(8) -0.0016(9)
C006 0.0289(12) 0.0218(13) 0.0235(10) -0.0015(10) 0.0131(9) 0.0004(10)
C007 0.0252(12) 0.0234(12) 0.0215(10) -0.0014(9) 0.0097(9) -0.0046(10)
C008 0.0321(13) 0.0235(13) 0.0256(10) -0.0017(10) 0.0128(9) 0.0025(10)
C009 0.0255(11) 0.0260(12) 0.0252(10) 0.0009(10) 0.0095(9) -0.0010(10)
C00A 0.0275(11) 0.0250(13) 0.0236(10) -0.0007(10) 0.0126(8) -0.0021(10)
C00B 0.0282(12) 0.0247(12) 0.0232(11) -0.0002(10) 0.0123(9) 0.0020(10)
C00C 0.0317(13) 0.0275(13) 0.0233(11) -0.0014(10) 0.0125(10) 0.0000(11)
C00D 0.0286(12) 0.0223(12) 0.0207(10) 0.0017(9) 0.0125(9) 0.0001(10)
C00E 0.0310(12) 0.0304(14) 0.0359(12) -0.0038(12) 0.0176(10) 0.0002(12)
C00F 0.0288(13) 0.0317(14) 0.0260(12) -0.0031(11) 0.0078(10) 0.0054(11)
C00G 0.0280(13) 0.0290(13) 0.0233(11) -0.0001(10) 0.0119(9) -0.0018(11)
C00H 0.0261(12) 0.0285(13) 0.0251(11) 0.0025(10) 0.0090(9) 0.0006(10)
C00I 0.0302(13) 0.0342(15) 0.0269(11) -0.0009(12) 0.0113(9) -0.0027(12)
C00J 0.0275(12) 0.0332(14) 0.0305(12) -0.0080(11) 0.0107(10) -0.0022(11)
C00K 0.0362(14) 0.0369(15) 0.0237(11) 0.0045(10) 0.0123(10) -0.0025(12)
C00L 0.0346(14) 0.0407(16) 0.0283(12) -0.0040(11) 0.0179(11) -0.0068(12)
C00M 0.0376(13) 0.0276(13) 0.0313(11) -0.0054(12) 0.0175(10) -0.0042(12)
C00N 0.0289(13) 0.0505(18) 0.0300(13) 0.0004(12) 0.0087(10) -0.0016(13)

loop_
_atom_type_symbol
_atom_type_description
_atom_type_scat_dispersion_real
_atom_type_scat_dispersion_imag
_atom_type_scat_source
C C 0.0181 0.0091 'International Tables Vol C Tables 4.2.6.8 and 6.1.1.4'
H H 0.0000 0.0000 'International Tables Vol C Tables 4.2.6.8 and 6.1.1.4'
Cl Cl 0.3639 0.7018 'International Tables Vol C Tables 4.2.6.8 and 6.1.1.4'
N N 0.0311 0.0180 'International Tables Vol C Tables 4.2.6.8 and 6.1.1.4'
O O 0.0492 0.0322 'International Tables Vol C Tables 4.2.6.8 and 6.1.1.4'

loop_
_geom_angle_atom_site_label_1
_geom_angle_atom_site_label_2
_geom_angle_atom_site_label_3
_geom_angle
_geom_angle_site_symmetry_1
_geom_angle_site_symmetry_3
_geom_angle_publ_flag
C005 N004 H004 118.9 . . ?
C005 N004 C00D 122.3(2) . . ?
C00D N004 H004 118.9 . . ?
O002 C005 N004 123.1(2) . . ?
O002 C005 C007 120.8(2) . . ?
N004 C005 C007 116.1(2) . . ?
O003 C006 C00B 120.6(2) . . ?
O003 C006 C00D 121.0(2) . . ?
C00B C006 C00D 118.4(2) . . ?
C009 C007 C005 122.6(2) . . ?
C009 C007 C00H 120.2(2) . . ?
C00H C007 C005 117.2(2) . . ?
C00B C008 H008 120.6 . . ?
C00F C008 H008 120.6 . . ?
C00F C008 C00B 118.8(2) . . ?
C007 C009 H009 120.1 . . ?
C007 C009 C00E 119.8(2) . . ?
C00E C009 H009 120.1 . . ?
H00A C00A H00B 107.9 . . ?
C00D C00A H00A 109.2 . . ?
C00D C00A H00B 109.2 . . ?
C00G C00A H00A 109.2 . . ?
C00G C00A H00B 109.2 . . ?
C00G C00A C00D 112.0(2) . . ?
C008 C00B C006 117.1(2) . . ?
C00C C00B C006 123.1(2) . . ?
C00C C00B C008 119.8(2) . . ?
C00B C00C H00C 119.9 . . ?
C00B C00C C00M 120.2(2) . . ?
C00M C00C H00C 119.9 . . ?
N004 C00D C006 108.87(19) . . ?
N004 C00D C00A 109.82(19) . . ?
N004 C00D H00D 108.7 . . ?
C006 C00D H00D 108.7 . . ?
C00A C00D C006 112.1(2) . . ?
C00A C00D H00D 108.7 . . ?
C009 C00E H00E 120.0 . . ?
C00L C00E C009 120.1(2) . . ?
C00L C00E H00E 120.0 . . ?
C008 C00F Cl01 119.2(2) . . ?
C00J C00F Cl01 118.9(2) . . ?
C00J C00F C008 121.9(2) . . ?
C00A C00G H00F 108.9 . . ?
C00A C00G H00G 108.9 . . ?
H00F C00G H00G 107.7 . . ?
C00I C00G C00A 113.4(2) . . ?
C00I C00G H00F 108.9 . . ?
C00I C00G H00G 108.9 . . ?
C007 C00H H00H 120.2 . . ?
C007 C00H C00K 119.6(2) . . ?
C00K C00H H00H 120.2 . . ?
C00G C00I H00I 109.2 . . ?
C00G C00I H00J 109.2 . . ?
H00I C00I H00J 107.9 . . ?
C00N C00I C00G 112.2(2) . . ?
C00N C00I H00I 109.2 . . ?
C00N C00I H00J 109.2 . . ?
C00F C00J H00K 120.6 . . ?
C00F C00J C00M 118.9(2) . . ?
C00M C00J H00K 120.6 . . ?
C00H C00K H00L 119.8 . . ?
C00L C00K C00H 120.3(2) . . ?
C00L C00K H00L 119.8 . . ?
C00E C00L H00M 120.0 . . ?
C00K C00L C00E 120.0(2) . . ?
C00K C00L H00M 120.0 . . ?
C00C C00M H00N 119.8 . . ?
C00J C00M C00C 120.4(3) . . ?
C00J C00M H00N 119.8 . . ?
C00I C00N H00O 109.5 . . ?
C00I C00N H00P 109.5 . . ?
C00I C00N H00Q 109.5 . . ?
H00O C00N H00P 109.5 . . ?
H00O C00N H00Q 109.5 . . ?
H00P C00N H00Q 109.5 . . ?

loop_
_geom_bond_atom_site_label_1
_geom_bond_atom_site_label_2
_geom_bond_distance
_geom_bond_site_symmetry_2
_geom_bond_publ_flag
Cl01 C00F 1.745(3) . ?
O002 C005 1.233(3) . ?
O003 C006 1.208(3) . ?
N004 H004 0.8600 . ?
N004 C005 1.345(3) . ?
N004 C00D 1.477(3) . ?
C005 C007 1.506(3) . ?
C006 C00B 1.510(3) . ?
C006 C00D 1.534(3) . ?
C007 C009 1.388(4) . ?
C007 C00H 1.391(3) . ?
C008 H008 0.9300 . ?
C008 C00B 1.404(4) . ?
C008 C00F 1.384(4) . ?
C009 H009 0.9300 . ?
C009 C00E 1.394(3) . ?
C00A H00A 0.9700 . ?
C00A H00B 0.9700 . ?
C00A C00D 1.526(3) . ?
C00A C00G 1.522(3) . ?
C00B C00C 1.387(4) . ?
C00C H00C 0.9300 . ?
C00C C00M 1.390(4) . ?
C00D H00D 0.9800 . ?
C00E H00E 0.9300 . ?
C00E C00L 1.386(4) . ?
C00F C00J 1.381(4) . ?
C00G H00F 0.9700 . ?
C00G H00G 0.9700 . ?
C00G C00I 1.521(4) . ?
C00H H00H 0.9300 . ?
C00H C00K 1.393(4) . ?
C00I H00I 0.9700 . ?
C00I H00J 0.9700 . ?
C00I C00N 1.520(4) . ?
C00J H00K 0.9300 . ?
C00J C00M 1.389(4) . ?
C00K H00L 0.9300 . ?
C00K C00L 1.383(4) . ?
C00L H00M 0.9300 . ?
C00M H00N 0.9300 . ?
C00N H00O 0.9600 . ?
C00N H00P 0.9600 . ?
C00N H00Q 0.9600 . ?
